data_7001771
loop_
_publ_author_name
'O'Reilly, Matthew'
'Pattacini, Roberto'
'Braunstein, Pierre'

_publ_section_title
;
 Anion effect in the diastereoselective formation of bischelated Ni(II)
 complexes with a novel, chiral phosphine derived from
 1,8-diazabicyclo[5.4.0]undec-7-ene (DBU)
;
_journal_issue 31
_journal_name_full 'Dalton Transactions'
_journal_page_first 6092
_journal_paper_doi 10.1039/b909329j
_journal_year 2009
_chemical_formula_moiety 'C42H50N4 Ni P2, C4 H10 O, 4(C H Cl3), 2(Cl)'
_chemical_formula_sum 'C50 H64 Cl14 N4 Ni O P2'
_chemical_formula_weight 1354.00
_chemical_name_systematic
;
?
;
_space_group_IT_number 2
_symmetry_cell_setting triclinic
_symmetry_Int_Tables_number 2
_symmetry_space_group_name_Hall '-P 1'
_symmetry_space_group_name_H-M 'P -1'
_atom_sites_solution_hydrogens geom
_atom_sites_solution_primary direct
_atom_sites_solution_secondary difmap
_audit_creation_method SHELXL-97
_cell_angle_alpha 116.871(2)
_cell_angle_beta 95.778(2)
_cell_angle_gamma 97.478(2)
_cell_formula_units_Z 2
_cell_length_a 14.4443(5)
_cell_length_b 15.8472(6)
_cell_length_c 15.9016(4)
_cell_measurement_reflns_used 28402
_cell_measurement_temperature 173(2)
_cell_measurement_theta_max 26.48
_cell_measurement_theta_min 0.998
_cell_volume 3166.49(19)
_computing_structure_refinement 'SHELXL-97 (Sheldrick, 1997)'
_diffrn_ambient_temperature 173(2)
_diffrn_detector_area_resol_mean 9
_diffrn_measured_fraction_theta_full 0.997
_diffrn_measured_fraction_theta_max 0.997
_diffrn_measurement_device_type KappaCCD
_diffrn_measurement_method CCD
_diffrn_radiation_monochromator graphite
_diffrn_radiation_source 'fine-focus sealed tube'
_diffrn_radiation_type MoK\a
_diffrn_radiation_wavelength 0.71073
_diffrn_reflns_av_R_equivalents 0.0500
_diffrn_reflns_av_sigmaI/netI 0.0825
_diffrn_reflns_limit_h_max 18
_diffrn_reflns_limit_h_min -17
_diffrn_reflns_limit_k_max 17
_diffrn_reflns_limit_k_min -19
_diffrn_reflns_limit_l_max 19
_diffrn_reflns_limit_l_min -19
_diffrn_reflns_number 30223
_diffrn_reflns_theta_full 26.50
_diffrn_reflns_theta_max 26.50
_diffrn_reflns_theta_min 1.45
_exptl_absorpt_coefficient_mu 0.986
_exptl_absorpt_correction_type none
_exptl_crystal_colour green
_exptl_crystal_density_diffrn 1.420
_exptl_crystal_density_method 'not measured'
_exptl_crystal_description block
_exptl_crystal_F_000 1392
_exptl_crystal_size_max 0.13
_exptl_crystal_size_mid 0.11
_exptl_crystal_size_min 0.08
_refine_diff_density_max 1.485
_refine_diff_density_min -0.825
_refine_diff_density_rms 0.134
_refine_ls_extinction_method none
_refine_ls_goodness_of_fit_ref 0.981
_refine_ls_hydrogen_treatment constr
_refine_ls_matrix_type full
_refine_ls_number_parameters 678
_refine_ls_number_reflns 13080
_refine_ls_number_restraints 58
_refine_ls_restrained_S_all 1.002
_refine_ls_R_factor_all 0.1131
_refine_ls_R_factor_gt 0.0575
_refine_ls_shift/su_max 0.007
_refine_ls_shift/su_mean 0.000
_refine_ls_structure_factor_coef Fsqd
_refine_ls_weighting_details 'calc w=1/[\s^2^(Fo^2^)+(0.1052P)^2^+0.0000P] where P=(Fo^2^+2Fc^2^)/3'
_refine_ls_weighting_scheme calc
_refine_ls_wR_factor_gt 0.1481
_refine_ls_wR_factor_ref 0.1811
_reflns_number_gt 7849
_reflns_number_total 13080
_reflns_threshold_expression >2sigma(I)
_cod_data_source_file b909329j.txt
_cod_data_source_block 3.4CHCl3.Et2O
_cod_original_cell_volume 3166.49(18)
_cod_database_code 7001771

loop_
_symmetry_equiv_pos_as_xyz
'x, y, z'
'-x, -y, -z'

loop_
_atom_site_label
_atom_site_type_symbol
_atom_site_fract_x
_atom_site_fract_y
_atom_site_fract_z
_atom_site_U_iso_or_equiv
_atom_site_adp_type
_atom_site_occupancy
_atom_site_symmetry_multiplicity
_atom_site_calc_flag
_atom_site_refinement_flags
_atom_site_disorder_assembly
_atom_site_disorder_group
Ni1 Ni 0.26265(3) 0.36683(4) 0.68084(3) 0.02636(15) Uani 1 1 d . . .
P1 P 0.15069(7) 0.24244(7) 0.61194(7) 0.0275(2) Uani 1 1 d . . .
P2 P 0.19107(6) 0.47459(7) 0.76834(6) 0.0268(2) Uani 1 1 d . . .
N1 N 0.3305(2) 0.2779(2) 0.5934(2) 0.0260(7) Uani 1 1 d . . .
N2 N 0.3500(2) 0.1200(2) 0.4973(2) 0.0349(8) Uani 1 1 d . . .
N3 N 0.3727(2) 0.4626(2) 0.7631(2) 0.0277(7) Uani 1 1 d . . .
N4 N 0.4453(2) 0.6200(2) 0.8779(2) 0.0354(8) Uani 1 1 d . . .
Cl1 Cl 0.35548(7) 0.23040(8) 0.83179(7) 0.0422(3) Uani 1 1 d . . .
Cl2 Cl 0.28325(7) 0.50138(8) 0.54801(7) 0.0374(3) Uani 1 1 d . . .
Cl3A Cl 0.4036(5) 0.0265(5) 0.9333(5) 0.085(2) Uani 0.40 1 d PU A 1
Cl4A Cl 0.2696(4) 0.1474(5) 1.0126(5) 0.093(2) Uani 0.40 1 d PU A 1
Cl5A Cl 0.2061(9) -0.0207(11) 0.8330(10) 0.082(4) Uani 0.40 1 d PU A 1
Cl4B Cl 0.2172(7) 0.1432(7) 0.9897(7) 0.121(3) Uani 0.40 1 d PU B 2
Cl3B Cl 0.3736(5) 0.0474(5) 0.9816(6) 0.098(3) Uani 0.40 1 d PU C 2
Cl5B Cl 0.2286(9) -0.0316(9) 0.8193(8) 0.053(2) Uani 0.40 1 d PU D 2
Cl22 Cl 0.3330(7) 0.0777(9) 1.0143(7) 0.072(3) Uani 0.20 1 d PU E 3
Cl20 Cl 0.1545(7) 0.0910(8) 0.9237(8) 0.095(3) Uani 0.20 1 d PU F 3
Cl21 Cl 0.2707(10) -0.0367(12) 0.8125(12) 0.082(4) Uani 0.20 1 d PU G 3
Cl6 Cl 0.37468(10) 0.81182(14) 0.66009(10) 0.0792(5) Uani 1 1 d . . .
Cl7 Cl 0.17323(9) 0.74094(11) 0.58878(10) 0.0653(4) Uani 1 1 d . . .
Cl8 Cl 0.30307(11) 0.72689(11) 0.45892(9) 0.0706(4) Uani 1 1 d . . .
Cl9 Cl 0.32194(10) 0.48186(14) 0.28728(13) 0.0883(5) Uani 1 1 d . . .
Cl10 Cl 0.48153(8) 0.42683(9) 0.36125(8) 0.0505(3) Uani 1 1 d . . .
Cl11 Cl 0.31291(12) 0.28563(12) 0.24539(10) 0.0903(5) Uani 1 1 d . . .
Cl12 Cl 0.58008(16) 0.09584(13) 0.78182(12) 0.1026(6) Uani 1 1 d . . .
Cl13 Cl 0.57307(10) 0.19994(11) 0.67451(8) 0.0645(4) Uani 1 1 d . . .
Cl14 Cl 0.66673(11) 0.29687(14) 0.87079(11) 0.0933(6) Uani 1 1 d . . .
C1 C 0.2267(3) 0.1541(3) 0.6028(3) 0.0304(9) Uani 1 1 d . . .
H1 H 0.2522 0.1685 0.6684 0.036 Uiso 1 1 calc R . .
C2 C 0.1774(3) 0.0482(3) 0.5499(3) 0.0393(10) Uani 1 1 d . . .
H2A H 0.1150 0.0418 0.5666 0.047 Uiso 1 1 calc R . .
H2B H 0.1691 0.0258 0.4814 0.047 Uiso 1 1 calc R . .
C3 C 0.2344(3) -0.0144(3) 0.5751(3) 0.0433(11) Uani 1 1 d . . .
H3A H 0.2081 -0.0819 0.5313 0.052 Uiso 1 1 calc R . .
H3B H 0.2292 -0.0033 0.6395 0.052 Uiso 1 1 calc R . .
C4 C 0.3386(3) 0.0078(3) 0.5692(3) 0.0484(12) Uani 1 1 d . . .
H4A H 0.3702 0.0654 0.6275 0.058 Uiso 1 1 calc R . .
H4B H 0.3679 -0.0451 0.5659 0.058 Uiso 1 1 calc R . .
C5 C 0.3538(3) 0.0227(3) 0.4853(3) 0.0461(11) Uani 1 1 d . . .
H5A H 0.4154 0.0088 0.4704 0.055 Uiso 1 1 calc R . .
H5B H 0.3062 -0.0236 0.4306 0.055 Uiso 1 1 calc R . .
C6 C 0.3084(3) 0.1854(3) 0.5632(3) 0.0299(9) Uani 1 1 d . . .
C7 C 0.4038(3) 0.3135(3) 0.5521(3) 0.0353(9) Uani 1 1 d . . .
H7A H 0.4664 0.3199 0.5854 0.042 Uiso 1 1 calc R . .
H7B H 0.3965 0.3764 0.5597 0.042 Uiso 1 1 calc R . .
C8 C 0.3932(3) 0.2431(3) 0.4471(3) 0.0407(10) Uani 1 1 d . . .
H8A H 0.4404 0.2658 0.4189 0.049 Uiso 1 1 calc R . .
H8B H 0.3307 0.2367 0.4135 0.049 Uiso 1 1 calc R . .
C9 C 0.4067(3) 0.1471(3) 0.4394(3) 0.0457(11) Uani 1 1 d . . .
H9A H 0.3888 0.0978 0.3729 0.055 Uiso 1 1 calc R . .
H9B H 0.4733 0.1508 0.4603 0.055 Uiso 1 1 calc R . .
C10 C 0.0960(3) 0.2094(3) 0.4903(3) 0.0293(9) Uani 1 1 d . . .
C11 C 0.1223(3) 0.2695(3) 0.4522(3) 0.0379(10) Uani 1 1 d . . .
H11 H 0.1641 0.3282 0.4897 0.046 Uiso 1 1 calc R . .
C12 C 0.0856(3) 0.2415(4) 0.3566(3) 0.0495(12) Uani 1 1 d . . .
H12 H 0.1038 0.2815 0.3302 0.059 Uiso 1 1 calc R . .
C13 C 0.0235(3) 0.1563(4) 0.3019(3) 0.0556(14) Uani 1 1 d . . .
H13 H -0.0007 0.1385 0.2385 0.067 Uiso 1 1 calc R . .
C14 C -0.0040(3) 0.0959(4) 0.3403(3) 0.0491(12) Uani 1 1 d . . .
H14 H -0.0464 0.0377 0.3026 0.059 Uiso 1 1 calc R . .
C15 C 0.0315(3) 0.1222(3) 0.4343(3) 0.0392(10) Uani 1 1 d . . .
H15 H 0.0127 0.0821 0.4604 0.047 Uiso 1 1 calc R . .
C16 C 0.0566(3) 0.2199(3) 0.6710(2) 0.0311(9) Uani 1 1 d . . .
C17 C -0.0370(3) 0.2215(3) 0.6428(3) 0.0409(11) Uani 1 1 d . . .
H17 H -0.0535 0.2305 0.5898 0.049 Uiso 1 1 calc R . .
C18 C -0.1057(3) 0.2098(4) 0.6930(3) 0.0510(12) Uani 1 1 d . . .
H18 H -0.1683 0.2105 0.6733 0.061 Uiso 1 1 calc R . .
C19 C -0.0825(4) 0.1971(4) 0.7722(4) 0.0587(14) Uani 1 1 d . . .
H19 H -0.1293 0.1893 0.8056 0.070 Uiso 1 1 calc R . .
C20 C 0.0097(4) 0.1960(4) 0.8017(3) 0.0580(14) Uani 1 1 d . . .
H20 H 0.0255 0.1874 0.8551 0.070 Uiso 1 1 calc R . .
C21 C 0.0800(3) 0.2079(3) 0.7511(3) 0.0450(11) Uani 1 1 d . . .
H21 H 0.1426 0.2077 0.7713 0.054 Uiso 1 1 calc R . .
C22 C 0.2778(3) 0.5821(3) 0.7936(3) 0.0305(9) Uani 1 1 d . . .
H22 H 0.2753 0.5867 0.7341 0.037 Uiso 1 1 calc R . .
C23 C 0.2582(3) 0.6768(3) 0.8702(3) 0.0410(10) Uani 1 1 d . . .
H23A H 0.1903 0.6745 0.8625 0.049 Uiso 1 1 calc R . .
H23B H 0.2793 0.6832 0.9331 0.049 Uiso 1 1 calc R . .
C24 C 0.3078(3) 0.7653(3) 0.8652(3) 0.0521(12) Uani 1 1 d . . .
H24A H 0.3061 0.8232 0.9234 0.063 Uiso 1 1 calc R . .
H24B H 0.2743 0.7693 0.8115 0.063 Uiso 1 1 calc R . .
C25 C 0.4127(3) 0.7593(4) 0.8531(3) 0.0552(13) Uani 1 1 d . . .
H25A H 0.4141 0.7161 0.7867 0.066 Uiso 1 1 calc R . .
H25B H 0.4472 0.8228 0.8686 0.066 Uiso 1 1 calc R . .
C26 C 0.4619(3) 0.7243(3) 0.9156(3) 0.0533(13) Uani 1 1 d . . .
H26A H 0.5297 0.7482 0.9266 0.064 Uiso 1 1 calc R . .
H26B H 0.4417 0.7525 0.9772 0.064 Uiso 1 1 calc R . .
C27 C 0.3714(2) 0.5548(3) 0.8121(2) 0.0266(8) Uani 1 1 d . . .
C28 C 0.5260(3) 0.5899(3) 0.9128(3) 0.0446(12) Uani 1 1 d . . .
H28A H 0.5423 0.6272 0.9820 0.054 Uiso 1 1 calc R . .
H28B H 0.5806 0.6024 0.8862 0.054 Uiso 1 1 calc R . .
C29 C 0.5026(3) 0.4854(3) 0.8847(3) 0.0434(11) Uani 1 1 d . . .
H29A H 0.4585 0.4749 0.9228 0.052 Uiso 1 1 calc R . .
H29B H 0.5598 0.4636 0.8967 0.052 Uiso 1 1 calc R . .
C30 C 0.4591(3) 0.4288(3) 0.7806(3) 0.0328(9) Uani 1 1 d . . .
H30A H 0.5039 0.4374 0.7422 0.039 Uiso 1 1 calc R . .
H30B H 0.4435 0.3607 0.7624 0.039 Uiso 1 1 calc R . .
C31 C 0.0788(3) 0.4894(3) 0.7212(2) 0.0313(9) Uani 1 1 d . . .
C32 C 0.0747(3) 0.5298(3) 0.6608(3) 0.0422(11) Uani 1 1 d . . .
H32 H 0.1305 0.5530 0.6470 0.051 Uiso 1 1 calc R . .
C33 C -0.0119(3) 0.5363(4) 0.6205(3) 0.0505(13) Uani 1 1 d . . .
H33 H -0.0136 0.5655 0.5812 0.061 Uiso 1 1 calc R . .
C34 C -0.0953(3) 0.5001(4) 0.6379(3) 0.0500(13) Uani 1 1 d . . .
H34 H -0.1533 0.5039 0.6099 0.060 Uiso 1 1 calc R . .
C35 C -0.0925(3) 0.4581(4) 0.6971(3) 0.0457(12) Uani 1 1 d . . .
H35 H -0.1488 0.4331 0.7088 0.055 Uiso 1 1 calc R . .
C36 C -0.0064(3) 0.4529(3) 0.7391(3) 0.0375(10) Uani 1 1 d . . .
H36 H -0.0050 0.4250 0.7796 0.045 Uiso 1 1 calc R . .
C37 C 0.1811(2) 0.4786(3) 0.8834(2) 0.0291(9) Uani 1 1 d . . .
C38 C 0.2273(3) 0.4192(3) 0.9082(3) 0.0375(10) Uani 1 1 d . . .
H38 H 0.2617 0.3788 0.8662 0.045 Uiso 1 1 calc R . .
C39 C 0.2223(3) 0.4196(4) 0.9943(3) 0.0482(12) Uani 1 1 d . . .
H39 H 0.2540 0.3803 1.0109 0.058 Uiso 1 1 calc R . .
C40 C 0.1700(3) 0.4786(4) 1.0561(3) 0.0522(13) Uani 1 1 d . . .
H40 H 0.1650 0.4777 1.1135 0.063 Uiso 1 1 calc R . .
C41 C 0.1255(3) 0.5385(4) 1.0327(3) 0.0484(12) Uani 1 1 d . . .
H41 H 0.0921 0.5794 1.0756 0.058 Uiso 1 1 calc R . .
C42 C 0.1295(3) 0.5391(3) 0.9473(3) 0.0385(10) Uani 1 1 d . . .
H42 H 0.0982 0.5793 0.9318 0.046 Uiso 1 1 calc R . .
C43 C 0.2950(4) 0.0743(4) 0.9124(3) 0.0708(17) Uani 1 1 d . A 1
H43 H 0.3126 0.1126 0.8802 0.085 Uiso 1 1 calc R A 1
C44 C 0.2861(3) 0.7214(4) 0.5645(3) 0.0549(13) Uani 1 1 d . . .
H44 H 0.2930 0.6578 0.5571 0.066 Uiso 1 1 calc R . .
C45 C 0.3578(3) 0.4045(4) 0.3316(3) 0.0519(12) Uani 1 1 d . . .
H45 H 0.3310 0.4169 0.3894 0.062 Uiso 1 1 calc R . .
C46 C 0.5724(3) 0.2073(4) 0.7877(3) 0.0499(12) Uani 1 1 d . . .
H46 H 0.5127 0.2245 0.8080 0.060 Uiso 1 1 calc R . .
C47 C 0.1906(6) 0.9922(7) 1.1604(6) 0.1524(14) Uiso 1 1 d D . .
H47A H 0.1523 0.9811 1.2018 0.229 Uiso 1 1 calc R . .
H47B H 0.2137 1.0602 1.1862 0.229 Uiso 1 1 calc R . .
H47C H 0.2433 0.9602 1.1559 0.229 Uiso 1 1 calc R . .
C48 C 0.1320(6) 0.9533(6) 1.0628(6) 0.1524(14) Uiso 1 1 d D . .
H48A H 0.0883 0.9956 1.0650 0.183 Uiso 1 1 calc R . .
H48B H 0.1735 0.9535 1.0185 0.183 Uiso 1 1 calc R . .
C49 C 0.0202(6) 0.8187(7) 0.9324(5) 0.1524(14) Uiso 1 1 d D . .
H49A H 0.0615 0.8149 0.8869 0.183 Uiso 1 1 calc R . .
H49B H -0.0205 0.8636 0.9349 0.183 Uiso 1 1 calc R . .
C50 C -0.0398(6) 0.7205(6) 0.8997(6) 0.1524(14) Uiso 1 1 d D . .
H50A H 0.0006 0.6758 0.8961 0.229 Uiso 1 1 calc R . .
H50B H -0.0773 0.6986 0.8376 0.229 Uiso 1 1 calc R . .
H50C H -0.0810 0.7244 0.9446 0.229 Uiso 1 1 calc R . .
O1 O 0.0770(5) 0.8535(5) 1.0262(4) 0.1524(14) Uiso 1 1 d D . .

loop_
_atom_site_aniso_label
_atom_site_aniso_U_11
_atom_site_aniso_U_22
_atom_site_aniso_U_33
_atom_site_aniso_U_23
_atom_site_aniso_U_13
_atom_site_aniso_U_12
Ni1 0.0225(2) 0.0216(3) 0.0296(3) 0.0085(2) 0.00373(19) 0.0012(2)
P1 0.0251(5) 0.0244(6) 0.0304(5) 0.0122(4) 0.0036(4) 0.0003(4)
P2 0.0248(5) 0.0268(6) 0.0266(5) 0.0110(4) 0.0037(4) 0.0045(4)
N1 0.0236(15) 0.0220(18) 0.0321(16) 0.0126(14) 0.0075(12) 0.0020(13)
N2 0.044(2) 0.0247(19) 0.0395(18) 0.0153(16) 0.0139(15) 0.0118(16)
N3 0.0239(16) 0.029(2) 0.0303(16) 0.0153(15) 0.0038(13) 0.0033(14)
N4 0.0333(18) 0.027(2) 0.0349(17) 0.0092(15) -0.0012(14) -0.0034(15)
Cl1 0.0449(6) 0.0384(7) 0.0427(6) 0.0203(5) 0.0028(5) 0.0058(5)
Cl2 0.0378(5) 0.0391(6) 0.0374(5) 0.0190(5) 0.0082(4) 0.0097(5)
Cl3A 0.077(3) 0.048(3) 0.112(4) 0.031(3) -0.016(3) 0.003(2)
Cl4A 0.097(4) 0.081(4) 0.068(3) 0.009(2) 0.038(3) -0.008(4)
Cl5A 0.064(6) 0.080(6) 0.073(5) 0.021(4) -0.003(3) -0.011(4)
Cl4B 0.165(7) 0.106(5) 0.121(6) 0.059(4) 0.081(5) 0.052(6)
Cl3B 0.091(6) 0.065(5) 0.126(7) 0.059(5) -0.051(5) -0.023(4)
Cl5B 0.055(5) 0.045(3) 0.043(3) 0.014(3) -0.011(4) 0.000(4)
Cl22 0.067(6) 0.079(7) 0.053(4) 0.030(4) -0.009(4) -0.021(5)
Cl20 0.094(6) 0.093(6) 0.113(6) 0.059(5) 0.033(5) 0.020(5)
Cl21 0.115(9) 0.061(6) 0.079(6) 0.038(4) 0.015(7) 0.031(7)
Cl6 0.0614(8) 0.1212(15) 0.0680(8) 0.0595(9) 0.0075(7) 0.0069(9)
Cl7 0.0555(8) 0.0621(9) 0.0824(9) 0.0344(7) 0.0230(7) 0.0162(7)
Cl8 0.0872(10) 0.0579(9) 0.0542(7) 0.0193(7) 0.0197(7) -0.0051(8)
Cl9 0.0592(9) 0.1193(15) 0.1444(14) 0.0961(13) 0.0546(9) 0.0493(9)
Cl10 0.0489(7) 0.0468(7) 0.0596(7) 0.0276(6) 0.0157(5) 0.0081(6)
Cl11 0.1008(12) 0.0747(12) 0.0638(9) 0.0227(8) -0.0168(8) -0.0237(9)
Cl12 0.1663(18) 0.0722(12) 0.0950(11) 0.0495(10) 0.0422(12) 0.0544(13)
Cl13 0.0780(9) 0.0713(10) 0.0484(7) 0.0281(7) 0.0171(6) 0.0244(8)
Cl14 0.0774(10) 0.0948(13) 0.0736(10) 0.0230(9) -0.0204(8) -0.0046(9)
C1 0.032(2) 0.025(2) 0.0316(19) 0.0127(17) 0.0047(16) -0.0015(17)
C2 0.043(2) 0.028(2) 0.045(2) 0.019(2) 0.0032(19) -0.0030(19)
C3 0.051(3) 0.025(2) 0.052(3) 0.018(2) 0.006(2) 0.003(2)
C4 0.053(3) 0.028(3) 0.069(3) 0.028(2) 0.004(2) 0.009(2)
C5 0.046(3) 0.030(3) 0.059(3) 0.016(2) 0.017(2) 0.014(2)
C6 0.028(2) 0.027(2) 0.033(2) 0.0140(18) -0.0004(16) 0.0047(17)
C7 0.033(2) 0.030(2) 0.047(2) 0.0189(19) 0.0159(18) 0.0074(18)
C8 0.049(3) 0.039(3) 0.043(2) 0.023(2) 0.022(2) 0.013(2)
C9 0.050(3) 0.039(3) 0.046(2) 0.015(2) 0.023(2) 0.008(2)
C10 0.027(2) 0.026(2) 0.035(2) 0.0143(18) 0.0079(16) 0.0047(17)
C11 0.038(2) 0.031(3) 0.044(2) 0.019(2) 0.0072(18) 0.0036(19)
C12 0.056(3) 0.059(3) 0.047(3) 0.037(3) 0.012(2) 0.010(3)
C13 0.062(3) 0.067(4) 0.033(2) 0.023(2) 0.000(2) 0.006(3)
C14 0.050(3) 0.044(3) 0.040(2) 0.014(2) -0.007(2) 0.001(2)
C15 0.034(2) 0.040(3) 0.037(2) 0.017(2) -0.0015(18) -0.002(2)
C16 0.033(2) 0.025(2) 0.030(2) 0.0108(17) 0.0071(16) -0.0020(17)
C17 0.035(2) 0.043(3) 0.043(2) 0.019(2) 0.0120(18) 0.004(2)
C18 0.033(2) 0.056(3) 0.062(3) 0.027(3) 0.012(2) 0.003(2)
C19 0.050(3) 0.061(4) 0.066(3) 0.030(3) 0.030(2) -0.002(3)
C20 0.055(3) 0.070(4) 0.050(3) 0.031(3) 0.016(2) 0.001(3)
C21 0.041(2) 0.047(3) 0.048(2) 0.027(2) 0.006(2) -0.003(2)
C22 0.033(2) 0.024(2) 0.035(2) 0.0143(17) 0.0059(16) 0.0040(17)
C23 0.046(2) 0.033(3) 0.040(2) 0.014(2) 0.0104(19) 0.010(2)
C24 0.066(3) 0.026(3) 0.060(3) 0.018(2) 0.007(2) 0.006(2)
C25 0.061(3) 0.037(3) 0.064(3) 0.026(2) 0.006(2) -0.008(2)
C26 0.048(3) 0.032(3) 0.060(3) 0.011(2) -0.003(2) -0.004(2)
C27 0.0277(19) 0.027(2) 0.0234(18) 0.0116(17) 0.0032(15) 0.0005(16)
C28 0.035(2) 0.055(3) 0.033(2) 0.016(2) -0.0022(17) 0.000(2)
C29 0.038(2) 0.051(3) 0.042(2) 0.026(2) -0.0050(19) 0.005(2)
C30 0.029(2) 0.034(2) 0.038(2) 0.0198(19) 0.0027(16) 0.0065(18)
C31 0.031(2) 0.033(2) 0.0276(19) 0.0103(17) 0.0060(16) 0.0104(18)
C32 0.040(2) 0.056(3) 0.041(2) 0.028(2) 0.0139(19) 0.015(2)
C33 0.048(3) 0.077(4) 0.041(2) 0.035(3) 0.008(2) 0.027(3)
C34 0.037(2) 0.074(4) 0.034(2) 0.019(2) 0.0012(18) 0.024(2)
C35 0.030(2) 0.061(3) 0.039(2) 0.017(2) 0.0041(18) 0.011(2)
C36 0.035(2) 0.042(3) 0.033(2) 0.0150(19) 0.0041(17) 0.008(2)
C37 0.0247(19) 0.029(2) 0.0302(19) 0.0128(17) 0.0024(15) 0.0018(17)
C38 0.034(2) 0.043(3) 0.038(2) 0.021(2) 0.0038(17) 0.006(2)
C39 0.044(3) 0.061(3) 0.047(3) 0.037(2) -0.004(2) -0.001(2)
C40 0.046(3) 0.074(4) 0.036(2) 0.029(3) 0.007(2) -0.001(3)
C41 0.044(3) 0.059(3) 0.036(2) 0.017(2) 0.0129(19) 0.007(2)
C42 0.030(2) 0.048(3) 0.036(2) 0.018(2) 0.0079(17) 0.008(2)
C43 0.110(5) 0.047(3) 0.048(3) 0.024(3) 0.000(3) -0.004(3)
C44 0.061(3) 0.050(3) 0.074(3) 0.042(3) 0.026(3) 0.015(3)
C45 0.044(3) 0.056(3) 0.056(3) 0.026(2) 0.015(2) 0.001(2)
C46 0.051(3) 0.052(3) 0.047(3) 0.021(2) 0.009(2) 0.019(2)

loop_
_atom_type_symbol
_atom_type_description
_atom_type_scat_dispersion_real
_atom_type_scat_dispersion_imag
_atom_type_scat_source
Ni Ni 0.3393 1.1124 'International Tables Vol C Tables 4.2.6.8 and 6.1.1.4'
P P 0.1023 0.0942 'International Tables Vol C Tables 4.2.6.8 and 6.1.1.4'
N N 0.0061 0.0033 'International Tables Vol C Tables 4.2.6.8 and 6.1.1.4'
Cl Cl 0.1484 0.1585 'International Tables Vol C Tables 4.2.6.8 and 6.1.1.4'
C C 0.0033 0.0016 'International Tables Vol C Tables 4.2.6.8 and 6.1.1.4'
O O 0.0106 0.0060 'International Tables Vol C Tables 4.2.6.8 and 6.1.1.4'
H H 0.0000 0.0000 'International Tables Vol C Tables 4.2.6.8 and 6.1.1.4'

loop_
_geom_angle_atom_site_label_1
_geom_angle_atom_site_label_2
_geom_angle_atom_site_label_3
_geom_angle
_geom_angle_site_symmetry_1
_geom_angle_site_symmetry_3
_geom_angle_publ_flag
N3 Ni1 N1 96.52(13) . . ?
N3 Ni1 P2 81.99(9) . . ?
N1 Ni1 P2 173.11(10) . . ?
N3 Ni1 P1 164.69(10) . . ?
N1 Ni1 P1 81.43(9) . . ?
P2 Ni1 P1 101.77(4) . . ?
C16 P1 C10 106.99(17) . . ?
C16 P1 C1 105.13(18) . . ?
C10 P1 C1 106.88(17) . . ?
C16 P1 Ni1 123.03(13) . . ?
C10 P1 Ni1 116.48(14) . . ?
C1 P1 Ni1 95.87(12) . . ?
C31 P2 C37 107.53(17) . . ?
C31 P2 C22 106.10(19) . . ?
C37 P2 C22 106.70(17) . . ?
C31 P2 Ni1 121.49(12) . . ?
C37 P2 Ni1 114.40(13) . . ?
C22 P2 Ni1 99.00(12) . . ?
C6 N1 C7 118.1(3) . . ?
C6 N1 Ni1 121.7(3) . . ?
C7 N1 Ni1 119.9(3) . . ?
C6 N2 C9 120.5(4) . . ?
C6 N2 C5 125.4(3) . . ?
C9 N2 C5 113.7(3) . . ?
C27 N3 C30 118.4(3) . . ?
C27 N3 Ni1 123.4(2) . . ?
C30 N3 Ni1 117.7(3) . . ?
C27 N4 C26 126.8(3) . . ?
C27 N4 C28 121.3(4) . . ?
C26 N4 C28 111.5(3) . . ?
C6 C1 C2 117.6(3) . . ?
C6 C1 P1 101.4(3) . . ?
C2 C1 P1 116.0(3) . . ?
C6 C1 H1 107.0 . . ?
C2 C1 H1 107.0 . . ?
P1 C1 H1 107.0 . . ?
C3 C2 C1 111.6(3) . . ?
C3 C2 H2A 109.3 . . ?
C1 C2 H2A 109.3 . . ?
C3 C2 H2B 109.3 . . ?
C1 C2 H2B 109.3 . . ?
H2A C2 H2B 108.0 . . ?
C2 C3 C4 111.5(4) . . ?
C2 C3 H3A 109.3 . . ?
C4 C3 H3A 109.3 . . ?
C2 C3 H3B 109.3 . . ?
C4 C3 H3B 109.3 . . ?
H3A C3 H3B 108.0 . . ?
C5 C4 C3 113.6(4) . . ?
C5 C4 H4A 108.8 . . ?
C3 C4 H4A 108.8 . . ?
C5 C4 H4B 108.8 . . ?
C3 C4 H4B 108.8 . . ?
H4A C4 H4B 107.7 . . ?
N2 C5 C4 115.7(4) . . ?
N2 C5 H5A 108.3 . . ?
C4 C5 H5A 108.3 . . ?
N2 C5 H5B 108.3 . . ?
C4 C5 H5B 108.3 . . ?
H5A C5 H5B 107.4 . . ?
N1 C6 N2 123.6(4) . . ?
N1 C6 C1 114.8(3) . . ?
N2 C6 C1 121.5(4) . . ?
N1 C7 C8 109.2(3) . . ?
N1 C7 H7A 109.8 . . ?
C8 C7 H7A 109.8 . . ?
N1 C7 H7B 109.8 . . ?
C8 C7 H7B 109.8 . . ?
H7A C7 H7B 108.3 . . ?
C7 C8 C9 107.7(3) . . ?
C7 C8 H8A 110.2 . . ?
C9 C8 H8A 110.2 . . ?
C7 C8 H8B 110.2 . . ?
C9 C8 H8B 110.2 . . ?
H8A C8 H8B 108.5 . . ?
N2 C9 C8 111.6(3) . . ?
N2 C9 H9A 109.3 . . ?
C8 C9 H9A 109.3 . . ?
N2 C9 H9B 109.3 . . ?
C8 C9 H9B 109.3 . . ?
H9A C9 H9B 108.0 . . ?
C11 C10 C15 120.1(4) . . ?
C11 C10 P1 118.9(3) . . ?
C15 C10 P1 120.9(3) . . ?
C10 C11 C12 119.4(4) . . ?
C10 C11 H11 120.3 . . ?
C12 C11 H11 120.3 . . ?
C13 C12 C11 120.5(5) . . ?
C13 C12 H12 119.7 . . ?
C11 C12 H12 119.7 . . ?
C12 C13 C14 120.3(4) . . ?
C12 C13 H13 119.9 . . ?
C14 C13 H13 119.9 . . ?
C15 C14 C13 120.1(4) . . ?
C15 C14 H14 120.0 . . ?
C13 C14 H14 120.0 . . ?
C14 C15 C10 119.6(4) . . ?
C14 C15 H15 120.2 . . ?
C10 C15 H15 120.2 . . ?
C21 C16 C17 119.0(4) . . ?
C21 C16 P1 118.9(3) . . ?
C17 C16 P1 121.9(3) . . ?
C18 C17 C16 120.3(4) . . ?
C18 C17 H17 119.9 . . ?
C16 C17 H17 119.9 . . ?
C17 C18 C19 120.7(4) . . ?
C17 C18 H18 119.7 . . ?
C19 C18 H18 119.7 . . ?
C20 C19 C18 120.0(4) . . ?
C20 C19 H19 120.0 . . ?
C18 C19 H19 120.0 . . ?
C19 C20 C21 119.7(5) . . ?
C19 C20 H20 120.1 . . ?
C21 C20 H20 120.1 . . ?
C16 C21 C20 120.3(4) . . ?
C16 C21 H21 119.8 . . ?
C20 C21 H21 119.8 . . ?
C27 C22 C23 117.6(3) . . ?
C27 C22 P2 102.6(3) . . ?
C23 C22 P2 114.4(3) . . ?
C27 C22 H22 107.2 . . ?
C23 C22 H22 107.2 . . ?
P2 C22 H22 107.2 . . ?
C24 C23 C22 112.8(4) . . ?
C24 C23 H23A 109.0 . . ?
C22 C23 H23A 109.0 . . ?
C24 C23 H23B 109.0 . . ?
C22 C23 H23B 109.0 . . ?
H23A C23 H23B 107.8 . . ?
C23 C24 C25 110.8(4) . . ?
C23 C24 H24A 109.5 . . ?
C25 C24 H24A 109.5 . . ?
C23 C24 H24B 109.5 . . ?
C25 C24 H24B 109.5 . . ?
H24A C24 H24B 108.1 . . ?
C26 C25 C24 113.0(4) . . ?
C26 C25 H25A 109.0 . . ?
C24 C25 H25A 109.0 . . ?
C26 C25 H25B 109.0 . . ?
C24 C25 H25B 109.0 . . ?
H25A C25 H25B 107.8 . . ?
N4 C26 C25 115.7(4) . . ?
N4 C26 H26A 108.4 . . ?
C25 C26 H26A 108.4 . . ?
N4 C26 H26B 108.4 . . ?
C25 C26 H26B 108.4 . . ?
H26A C26 H26B 107.4 . . ?
N3 C27 N4 123.2(3) . . ?
N3 C27 C22 114.8(3) . . ?
N4 C27 C22 121.9(3) . . ?
N4 C28 C29 110.6(3) . . ?
N4 C28 H28A 109.5 . . ?
C29 C28 H28A 109.5 . . ?
N4 C28 H28B 109.5 . . ?
C29 C28 H28B 109.5 . . ?
H28A C28 H28B 108.1 . . ?
C28 C29 C30 109.9(4) . . ?
C28 C29 H29A 109.7 . . ?
C30 C29 H29A 109.7 . . ?
C28 C29 H29B 109.7 . . ?
C30 C29 H29B 109.7 . . ?
H29A C29 H29B 108.2 . . ?
N3 C30 C29 109.2(3) . . ?
N3 C30 H30A 109.8 . . ?
C29 C30 H30A 109.8 . . ?
N3 C30 H30B 109.8 . . ?
C29 C30 H30B 109.8 . . ?
H30A C30 H30B 108.3 . . ?
C32 C31 C36 118.6(4) . . ?
C32 C31 P2 120.6(3) . . ?
C36 C31 P2 120.6(3) . . ?
C31 C32 C33 120.6(4) . . ?
C31 C32 H32 119.7 . . ?
C33 C32 H32 119.7 . . ?
C34 C33 C32 120.7(4) . . ?
C34 C33 H33 119.7 . . ?
C32 C33 H33 119.7 . . ?
C33 C34 C35 119.5(4) . . ?
C33 C34 H34 120.2 . . ?
C35 C34 H34 120.2 . . ?
C34 C35 C36 120.2(4) . . ?
C34 C35 H35 119.9 . . ?
C36 C35 H35 119.9 . . ?
C35 C36 C31 120.4(4) . . ?
C35 C36 H36 119.8 . . ?
C31 C36 H36 119.8 . . ?
C38 C37 C42 119.2(4) . . ?
C38 C37 P2 118.1(3) . . ?
C42 C37 P2 122.7(3) . . ?
C39 C38 C37 120.4(4) . . ?
C39 C38 H38 119.8 . . ?
C37 C38 H38 119.8 . . ?
C38 C39 C40 119.8(4) . . ?
C38 C39 H39 120.1 . . ?
C40 C39 H39 120.1 . . ?
C41 C40 C39 120.1(4) . . ?
C41 C40 H40 120.0 . . ?
C39 C40 H40 120.0 . . ?
C42 C41 C40 121.0(4) . . ?
C42 C41 H41 119.5 . . ?
C40 C41 H41 119.5 . . ?
C41 C42 C37 119.5(4) . . ?
C41 C42 H42 120.3 . . ?
C37 C42 H42 120.3 . . ?
Cl4A C43 Cl5A 117.1(6) . . ?
Cl4A C43 Cl3A 110.5(4) . . ?
Cl5A C43 Cl3A 109.3(6) . . ?
Cl4A C43 H43 106.4 . . ?
Cl5A C43 H43 106.4 . . ?
Cl3A C43 H43 106.4 . . ?
Cl7 C44 Cl8 110.5(3) . . ?
Cl7 C44 Cl6 110.1(3) . . ?
Cl8 C44 Cl6 108.0(3) . . ?
Cl7 C44 H44 109.4 . . ?
Cl8 C44 H44 109.4 . . ?
Cl6 C44 H44 109.4 . . ?
Cl11 C45 Cl10 111.3(3) . . ?
Cl11 C45 Cl9 108.8(3) . . ?
Cl10 C45 Cl9 110.5(3) . . ?
Cl11 C45 H45 108.8 . . ?
Cl10 C45 H45 108.8 . . ?
Cl9 C45 H45 108.8 . . ?
Cl12 C46 Cl14 110.6(3) . . ?
Cl12 C46 Cl13 110.0(3) . . ?
Cl14 C46 Cl13 109.9(3) . . ?
Cl12 C46 H46 108.8 . . ?
Cl14 C46 H46 108.8 . . ?
Cl13 C46 H46 108.8 . . ?
C48 C47 H47A 109.5 . . ?
C48 C47 H47B 109.5 . . ?
H47A C47 H47B 109.5 . . ?
C48 C47 H47C 109.5 . . ?
H47A C47 H47C 109.5 . . ?
H47B C47 H47C 109.5 . . ?
O1 C48 C47 112.8(7) . . ?
O1 C48 H48A 109.0 . . ?
C47 C48 H48A 109.0 . . ?
O1 C48 H48B 109.0 . . ?
C47 C48 H48B 109.0 . . ?
H48A C48 H48B 107.8 . . ?
O1 C49 C50 110.6(7) . . ?
O1 C49 H49A 109.5 . . ?
C50 C49 H49A 109.5 . . ?
O1 C49 H49B 109.5 . . ?
C50 C49 H49B 109.5 . . ?
H49A C49 H49B 108.1 . . ?
C49 C50 H50A 109.5 . . ?
C49 C50 H50B 109.5 . . ?
H50A C50 H50B 109.5 . . ?
C49 C50 H50C 109.5 . . ?
H50A C50 H50C 109.5 . . ?
H50B C50 H50C 109.5 . . ?
C49 O1 C48 111.4(6) . . ?

loop_
_geom_bond_atom_site_label_1
_geom_bond_atom_site_label_2
_geom_bond_distance
_geom_bond_site_symmetry_2
_geom_bond_publ_flag
Ni1 N3 1.923(3) . ?
Ni1 N1 1.934(3) . ?
Ni1 P2 2.1266(11) . ?
Ni1 P1 2.1360(11) . ?
P1 C16 1.815(4) . ?
P1 C10 1.819(4) . ?
P1 C1 1.854(4) . ?
P2 C31 1.805(4) . ?
P2 C37 1.822(4) . ?
P2 C22 1.832(4) . ?
N1 C6 1.302(5) . ?
N1 C7 1.479(5) . ?
N2 C6 1.356(5) . ?
N2 C9 1.458(5) . ?
N2 C5 1.474(6) . ?
N3 C27 1.312(5) . ?
N3 C30 1.470(5) . ?
N4 C27 1.347(5) . ?
N4 C26 1.457(6) . ?
N4 C28 1.464(5) . ?
Cl3A C43 1.892(9) . ?
Cl4A C43 1.605(8) . ?
Cl5A C43 1.721(15) . ?
Cl6 C44 1.778(5) . ?
Cl7 C44 1.747(5) . ?
Cl8 C44 1.760(5) . ?
Cl9 C45 1.771(5) . ?
Cl10 C45 1.749(5) . ?
Cl11 C45 1.737(5) . ?
Cl12 C46 1.745(5) . ?
Cl13 C46 1.751(5) . ?
Cl14 C46 1.748(5) . ?
C1 C6 1.521(5) . ?
C1 C2 1.524(5) . ?
C1 H1 0.9800 . ?
C2 C3 1.525(6) . ?
C2 H2A 0.9700 . ?
C2 H2B 0.9700 . ?
C3 C4 1.523(6) . ?
C3 H3A 0.9700 . ?
C3 H3B 0.9700 . ?
C4 C5 1.490(6) . ?
C4 H4A 0.9700 . ?
C4 H4B 0.9700 . ?
C5 H5A 0.9700 . ?
C5 H5B 0.9700 . ?
C7 C8 1.508(5) . ?
C7 H7A 0.9700 . ?
C7 H7B 0.9700 . ?
C8 C9 1.509(6) . ?
C8 H8A 0.9700 . ?
C8 H8B 0.9700 . ?
C9 H9A 0.9700 . ?
C9 H9B 0.9700 . ?
C10 C11 1.376(6) . ?
C10 C15 1.398(6) . ?
C11 C12 1.398(6) . ?
C11 H11 0.9300 . ?
C12 C13 1.361(7) . ?
C12 H12 0.9300 . ?
C13 C14 1.388(7) . ?
C13 H13 0.9300 . ?
C14 C15 1.378(6) . ?
C14 H14 0.9300 . ?
C15 H15 0.9300 . ?
C16 C21 1.385(5) . ?
C16 C17 1.388(5) . ?
C17 C18 1.378(6) . ?
C17 H17 0.9300 . ?
C18 C19 1.378(7) . ?
C18 H18 0.9300 . ?
C19 C20 1.371(7) . ?
C19 H19 0.9300 . ?
C20 C21 1.403(6) . ?
C20 H20 0.9300 . ?
C21 H21 0.9300 . ?
C22 C27 1.513(5) . ?
C22 C23 1.531(5) . ?
C22 H22 0.9800 . ?
C23 C24 1.529(6) . ?
C23 H23A 0.9700 . ?
C23 H23B 0.9700 . ?
C24 C25 1.556(7) . ?
C24 H24A 0.9700 . ?
C24 H24B 0.9700 . ?
C25 C26 1.502(7) . ?
C25 H25A 0.9700 . ?
C25 H25B 0.9700 . ?
C26 H26A 0.9700 . ?
C26 H26B 0.9700 . ?
C28 C29 1.488(6) . ?
C28 H28A 0.9700 . ?
C28 H28B 0.9700 . ?
C29 C30 1.497(5) . ?
C29 H29A 0.9700 . ?
C29 H29B 0.9700 . ?
C30 H30A 0.9700 . ?
C30 H30B 0.9700 . ?
C31 C32 1.374(6) . ?
C31 C36 1.403(6) . ?
C32 C33 1.386(6) . ?
C32 H32 0.9300 . ?
C33 C34 1.374(7) . ?
C33 H33 0.9300 . ?
C34 C35 1.378(7) . ?
C34 H34 0.9300 . ?
C35 C36 1.381(5) . ?
C35 H35 0.9300 . ?
C36 H36 0.9300 . ?
C37 C38 1.390(5) . ?
C37 C42 1.402(5) . ?
C38 C39 1.376(5) . ?
C38 H38 0.9300 . ?
C39 C40 1.383(7) . ?
C39 H39 0.9300 . ?
C40 C41 1.372(7) . ?
C40 H40 0.9300 . ?
C41 C42 1.369(6) . ?
C41 H41 0.9300 . ?
C42 H42 0.9300 . ?
C43 H43 0.9800 . ?
C44 H44 0.9800 . ?
C45 H45 0.9800 . ?
C46 H46 0.9800 . ?
C47 C48 1.497(12) . ?
C47 H47A 0.9600 . ?
C47 H47B 0.9600 . ?
C47 H47C 0.9600 . ?
C48 O1 1.490(13) . ?
C48 H48A 0.9700 . ?
C48 H48B 0.9700 . ?
C49 O1 1.447(5) . ?
C49 C50 1.507(15) . ?
C49 H49A 0.9700 . ?
C49 H49B 0.9700 . ?
C50 H50A 0.9600 . ?
C50 H50B 0.9600 . ?
C50 H50C 0.9600 . ?
